data_7001159
loop_
_publ_author_name
'Lu, Zhengliang'
'Ladrak, Tim'
'Roubeau, Olivier'
'van der Toorn, John'
'Teat, Simon J.'
'Massera, Chiara'
'Gamez, Patrick'
'Reedijk, Jan'

_publ_section_title
;
 Selective, catalytic aerobic oxidation of alcohols using CuBr2 and
 bifunctional triazine-based ligands containing both a bipyridine and a
 TEMPO group
;
_journal_issue 18
_journal_name_full 'Dalton Transactions'
_journal_page_first 3559
_journal_page_last 3570
_journal_paper_doi 10.1039/b820554j
_journal_year 2009
_chemical_formula_sum 'C28 H23 Cl N6 O'
_chemical_formula_weight 494.97
_chemical_name_systematic
;
?
;
_space_group_IT_number 19
_symmetry_cell_setting orthorhombic
_symmetry_space_group_name_Hall 'P 2ac 2ab'
_symmetry_space_group_name_H-M 'P 21 21 21'
_atom_sites_solution_hydrogens geom
_atom_sites_solution_primary direct
_atom_sites_solution_secondary difmap
_audit_creation_method SHELXL-97
_cell_angle_alpha 90.000(2)
_cell_angle_beta 90.000(2)
_cell_angle_gamma 90.000(2)
_cell_formula_units_Z 4
_cell_length_a 8.3349(7)
_cell_length_b 9.6066(8)
_cell_length_c 31.311(3)
_cell_measurement_reflns_used 10816
_cell_measurement_temperature 293(2)
_cell_measurement_theta_max 29.52
_cell_measurement_theta_min 1.30
_cell_volume 2507.1(4)
_computing_data_collection SMART
_computing_data_reduction 'SAINT (Bruker, 1998)'
_computing_structure_refinement 'SHELXL-97 (Sheldrick, 1997)'
_computing_structure_solution 'SIR97 (Giacovazzo et al., 1999)'
_diffrn_ambient_temperature 293(2)
_diffrn_detector_area_resol_mean '8.192 pixels/mm'
_diffrn_measured_fraction_theta_full 0.945
_diffrn_measured_fraction_theta_max 0.945
_diffrn_measurement_device_type 'Bruker AXS Smart 1000'
_diffrn_measurement_method omega-scan
_diffrn_radiation_monochromator graphite
_diffrn_radiation_source 'fine-focus sealed tube'
_diffrn_radiation_type MoK\a
_diffrn_radiation_wavelength 0.71073
_diffrn_reflns_av_R_equivalents 0.0469
_diffrn_reflns_av_sigmaI/netI 0.0494
_diffrn_reflns_limit_h_max 11
_diffrn_reflns_limit_h_min -11
_diffrn_reflns_limit_k_max 12
_diffrn_reflns_limit_k_min -13
_diffrn_reflns_limit_l_max 41
_diffrn_reflns_limit_l_min -40
_diffrn_reflns_number 31276
_diffrn_reflns_theta_full 29.52
_diffrn_reflns_theta_max 29.52
_diffrn_reflns_theta_min 1.30
_diffrn_standards_decay_% 0
_diffrn_standards_interval_count 0
_diffrn_standards_interval_time 0
_diffrn_standards_number 0
_exptl_absorpt_coefficient_mu 0.186
_exptl_absorpt_correction_T_max 1.0000000
_exptl_absorpt_correction_T_min 0.785994
_exptl_absorpt_correction_type multi-scan
_exptl_absorpt_process_details 'BRUKER AXS SADABS'
_exptl_crystal_colour colourless
_exptl_crystal_density_diffrn 1.311
_exptl_crystal_density_method 'not measured'
_exptl_crystal_description prismatic
_exptl_crystal_F_000 1032
_exptl_crystal_size_max 0.13
_exptl_crystal_size_mid 0.10
_exptl_crystal_size_min 0.09
_refine_diff_density_max 0.279
_refine_diff_density_min -0.171
_refine_diff_density_rms 0.041
_refine_ls_abs_structure_details 'Flack H D (1983), Acta Cryst. A39, 876-881'
_refine_ls_abs_structure_Flack 0.01(8)
_refine_ls_extinction_method none
_refine_ls_goodness_of_fit_ref 1.007
_refine_ls_hydrogen_treatment constr
_refine_ls_matrix_type full
_refine_ls_number_parameters 329
_refine_ls_number_reflns 6449
_refine_ls_number_restraints 0
_refine_ls_restrained_S_all 1.007
_refine_ls_R_factor_all 0.0984
_refine_ls_R_factor_gt 0.0518
_refine_ls_shift/su_max 0.000
_refine_ls_shift/su_mean 0.000
_refine_ls_structure_factor_coef Fsqd
_refine_ls_weighting_details 'calc w=1/[\s^2^(Fo^2^)+(0.0598P)^2^+0.0000P] where P=(Fo^2^+2Fc^2^)/3'
_refine_ls_weighting_scheme calc
_refine_ls_wR_factor_gt 0.1139
_refine_ls_wR_factor_ref 0.1260
_reflns_number_gt 3797
_reflns_number_total 6449
_reflns_threshold_expression >2sigma(I)
_cod_data_source_file b820554j.txt
_cod_data_source_block zl09
_cod_original_cell_volume 2507.0(4)
_cod_original_sg_symbol_H-M P212121
_cod_database_code 7001159

loop_
_symmetry_equiv_pos_as_xyz
'x, y, z'
'-x+1/2, -y, z+1/2'
'x+1/2, -y+1/2, -z'
'-x, y+1/2, -z+1/2'

loop_
_atom_site_label
_atom_site_type_symbol
_atom_site_fract_x
_atom_site_fract_y
_atom_site_fract_z
_atom_site_U_iso_or_equiv
_atom_site_adp_type
_atom_site_occupancy
_atom_site_symmetry_multiplicity
_atom_site_calc_flag
_atom_site_refinement_flags
_atom_site_disorder_assembly
_atom_site_disorder_group
Cl1 Cl -0.12786(10) 0.32977(10) 0.35509(2) 0.0833(3) Uani 1 1 d . . .
O1 O 0.0352(2) 0.4073(2) 0.21014(5) 0.0625(5) Uani 1 1 d . . .
N1 N -0.0328(2) 0.3711(2) 0.27801(6) 0.0541(5) Uani 1 1 d . . .
N2 N 0.1219(2) 0.2173(2) 0.32101(6) 0.0518(5) Uani 1 1 d . . .
N3 N 0.1964(2) 0.2587(2) 0.24827(6) 0.0463(5) Uani 1 1 d . . .
N4 N 0.3519(2) 0.1208(2) 0.29266(6) 0.0464(5) Uani 1 1 d . . .
N5 N 0.1474(5) 0.1246(3) 0.02408(8) 0.0962(9) Uani 1 1 d . . .
N6 N 0.5151(4) 0.0216(3) 0.07413(8) 0.0832(8) Uani 1 1 d . . .
C1 C 0.0026(3) 0.3029(3) 0.31297(7) 0.0521(6) Uani 1 1 d . . .
C2 C 0.0702(3) 0.3406(3) 0.24633(7) 0.0477(5) Uani 1 1 d . . .
C3 C 0.2201(3) 0.2002(2) 0.28681(7) 0.0433(5) Uani 1 1 d . . .
C4 C 0.3888(3) 0.0592(2) 0.33315(7) 0.0471(5) Uani 1 1 d . . .
C5 C 0.4153(4) 0.1400(3) 0.36895(8) 0.0678(8) Uani 1 1 d . . .
H5 H 0.4100 0.2365 0.3672 0.081(2) Uiso 1 1 calc R . .
C6 C 0.4495(5) 0.0768(4) 0.40717(10) 0.0867(10) Uani 1 1 d . . .
H6 H 0.4645 0.1311 0.4314 0.081(2) Uiso 1 1 calc R . .
C7 C 0.4619(4) -0.0653(4) 0.41014(10) 0.0807(9) Uani 1 1 d . . .
H7 H 0.4866 -0.1072 0.4361 0.081(2) Uiso 1 1 calc R . .
C8 C 0.4375(4) -0.1446(3) 0.37443(10) 0.0740(8) Uani 1 1 d . . .
H8 H 0.4453 -0.2410 0.3762 0.081(2) Uiso 1 1 calc R . .
C9 C 0.4017(3) -0.0835(3) 0.33624(9) 0.0592(7) Uani 1 1 d . . .
H9 H 0.3860 -0.1385 0.3122 0.081(2) Uiso 1 1 calc R . .
C10 C 0.4612(3) 0.0940(2) 0.25786(7) 0.0447(5) Uani 1 1 d . . .
C11 C 0.4072(3) 0.0251(3) 0.22168(8) 0.0528(6) Uani 1 1 d . . .
H11 H 0.3012 -0.0045 0.2196 0.081(2) Uiso 1 1 calc R . .
C12 C 0.5144(3) 0.0014(3) 0.18863(8) 0.0576(7) Uani 1 1 d . . .
H12 H 0.4799 -0.0439 0.1640 0.081(2) Uiso 1 1 calc R . .
C13 C 0.6704(4) 0.0438(3) 0.19185(9) 0.0585(7) Uani 1 1 d . . .
H13 H 0.7410 0.0285 0.1693 0.081(2) Uiso 1 1 calc R . .
C14 C 0.7228(3) 0.1083(3) 0.22790(9) 0.0607(7) Uani 1 1 d . . .
H14 H 0.8297 0.1350 0.2301 0.081(2) Uiso 1 1 calc R . .
C15 C 0.6183(3) 0.1344(3) 0.26133(8) 0.0520(6) Uani 1 1 d . . .
H15 H 0.6544 0.1789 0.2859 0.081(2) Uiso 1 1 calc R . .
C16 C 0.1168(4) 0.3675(3) 0.17119(8) 0.0654(7) Uani 1 1 d . . .
H16A H 0.2287 0.3477 0.1771 0.116(6) Uiso 1 1 calc R . .
H16B H 0.1118 0.4429 0.1506 0.116(6) Uiso 1 1 calc R . .
C17 C 0.0368(4) 0.2415(4) 0.15359(10) 0.0816(9) Uani 1 1 d . . .
H17A H -0.0785 0.2541 0.1555 0.116(6) Uiso 1 1 calc R . .
H17B H 0.0649 0.1622 0.1713 0.116(6) Uiso 1 1 calc R . .
C18 C 0.0801(4) 0.2087(3) 0.10769(9) 0.0689(8) Uani 1 1 d . . .
C19 C -0.0249(5) 0.2370(4) 0.07463(10) 0.0916(10) Uani 1 1 d . . .
H19 H -0.1197 0.2856 0.0795 0.081(2) Uiso 1 1 calc R . .
C20 C 0.0148(6) 0.1912(5) 0.03394(10) 0.1129(15) Uani 1 1 d . . .
H20 H -0.0578 0.2089 0.0120 0.081(2) Uiso 1 1 calc R . .
C21 C 0.2212(4) 0.1413(3) 0.09783(9) 0.0690(8) Uani 1 1 d . . .
H21 H 0.2958 0.1225 0.1191 0.081(2) Uiso 1 1 calc R . .
C22 C 0.2517(4) 0.1014(3) 0.05588(8) 0.0678(8) Uani 1 1 d . . .
C23 C 0.4021(4) 0.0279(3) 0.04442(9) 0.0688(8) Uani 1 1 d . . .
C24 C 0.4208(5) -0.0305(3) 0.00434(10) 0.0856(10) Uani 1 1 d . . .
H24 H 0.3368 -0.0271 -0.0152 0.081(2) Uiso 1 1 calc R . .
C25 C 0.5625(6) -0.0933(4) -0.00681(11) 0.0992(12) Uani 1 1 d . . .
C26 C 0.6822(6) -0.0983(4) 0.02362(13) 0.1069(13) Uani 1 1 d . . .
H26 H 0.7807 -0.1393 0.0176 0.081(2) Uiso 1 1 calc R . .
C27 C 0.6522(6) -0.0411(4) 0.06304(12) 0.1035(12) Uani 1 1 d . . .
H27 H 0.7330 -0.0464 0.0835 0.081(2) Uiso 1 1 calc R . .
C28 C 0.5849(7) -0.1572(6) -0.05100(14) 0.157(2) Uani 1 1 d . . .
H28A H 0.6078 -0.2547 -0.0482 0.231(17) Uiso 1 1 calc R . .
H28B H 0.6726 -0.1121 -0.0653 0.231(17) Uiso 1 1 calc R . .
H28C H 0.4886 -0.1451 -0.0674 0.231(17) Uiso 1 1 calc R . .

loop_
_atom_site_aniso_label
_atom_site_aniso_U_11
_atom_site_aniso_U_22
_atom_site_aniso_U_33
_atom_site_aniso_U_23
_atom_site_aniso_U_13
_atom_site_aniso_U_12
Cl1 0.0762(5) 0.1199(7) 0.0537(4) 0.0054(4) 0.0190(4) 0.0366(5)
O1 0.0655(11) 0.0782(12) 0.0440(9) 0.0004(8) -0.0016(8) 0.0211(10)
N1 0.0475(11) 0.0686(13) 0.0463(11) 0.0005(10) 0.0034(9) 0.0140(10)
N2 0.0498(12) 0.0596(13) 0.0461(10) -0.0001(9) 0.0074(9) 0.0090(11)
N3 0.0437(11) 0.0511(11) 0.0443(10) -0.0015(9) 0.0040(8) 0.0064(9)
N4 0.0424(11) 0.0488(11) 0.0479(10) 0.0025(9) 0.0026(9) 0.0068(9)
N5 0.127(3) 0.107(2) 0.0553(14) -0.0049(14) 0.0007(16) 0.032(2)
N6 0.098(2) 0.0887(18) 0.0634(15) -0.0140(14) 0.0105(16) 0.0007(17)
C1 0.0464(14) 0.0658(16) 0.0440(12) -0.0048(12) 0.0062(10) 0.0097(13)
C2 0.0465(13) 0.0547(14) 0.0420(12) -0.0030(11) -0.0024(10) 0.0027(11)
C3 0.0433(12) 0.0411(12) 0.0454(12) -0.0024(10) -0.0010(10) -0.0006(10)
C4 0.0435(13) 0.0514(14) 0.0465(12) 0.0070(10) 0.0012(10) 0.0054(11)
C5 0.087(2) 0.0605(17) 0.0557(14) 0.0007(13) -0.0077(14) 0.0093(15)
C6 0.108(3) 0.099(3) 0.0538(17) -0.0051(16) -0.0198(18) 0.013(2)
C7 0.089(2) 0.090(2) 0.0636(18) 0.0260(17) -0.0038(17) 0.0203(19)
C8 0.0784(19) 0.0627(18) 0.0809(19) 0.0179(16) 0.0056(16) 0.0118(16)
C9 0.0688(18) 0.0487(15) 0.0599(15) 0.0029(12) 0.0042(13) 0.0059(13)
C10 0.0402(12) 0.0431(13) 0.0507(13) 0.0026(10) -0.0001(10) 0.0038(10)
C11 0.0450(14) 0.0547(15) 0.0587(14) -0.0082(12) -0.0050(11) 0.0033(11)
C12 0.0601(17) 0.0606(16) 0.0521(13) -0.0106(13) -0.0003(12) 0.0111(14)
C13 0.0621(18) 0.0528(15) 0.0607(15) 0.0016(13) 0.0154(13) 0.0103(13)
C14 0.0435(14) 0.0575(16) 0.0812(18) 0.0017(14) 0.0079(14) -0.0038(12)
C15 0.0471(13) 0.0478(14) 0.0609(14) -0.0047(11) -0.0038(12) -0.0034(11)
C16 0.0677(17) 0.084(2) 0.0444(13) 0.0038(13) 0.0081(13) 0.0062(16)
C17 0.0716(19) 0.101(2) 0.0724(19) -0.0137(18) 0.0192(16) -0.0075(19)
C18 0.0727(19) 0.078(2) 0.0565(15) -0.0063(14) 0.0093(14) -0.0138(16)
C19 0.096(3) 0.105(3) 0.074(2) -0.0047(19) 0.009(2) 0.026(2)
C20 0.144(4) 0.137(3) 0.0580(19) 0.007(2) -0.007(2) 0.048(3)
C21 0.0720(18) 0.081(2) 0.0541(15) -0.0101(15) 0.0088(14) -0.0160(16)
C22 0.097(2) 0.0598(17) 0.0467(14) -0.0001(13) 0.0080(15) -0.0071(16)
C23 0.093(2) 0.0593(17) 0.0546(15) -0.0068(13) 0.0163(16) -0.0099(16)
C24 0.112(3) 0.084(2) 0.0605(17) -0.0201(16) 0.0106(19) 0.001(2)
C25 0.127(3) 0.101(3) 0.069(2) -0.0303(19) 0.023(2) 0.000(3)
C26 0.113(3) 0.106(3) 0.102(3) -0.027(2) 0.029(3) 0.011(3)
C27 0.101(3) 0.121(3) 0.088(2) -0.014(2) 0.000(2) 0.006(3)
C28 0.179(5) 0.197(5) 0.096(3) -0.063(3) 0.038(3) 0.013(5)

loop_
_atom_type_symbol
_atom_type_description
_atom_type_scat_dispersion_real
_atom_type_scat_dispersion_imag
_atom_type_scat_source
C C 0.0033 0.0016 'International Tables Vol C Tables 4.2.6.8 and 6.1.1.4'
H H 0.0000 0.0000 'International Tables Vol C Tables 4.2.6.8 and 6.1.1.4'
N N 0.0061 0.0033 'International Tables Vol C Tables 4.2.6.8 and 6.1.1.4'
O O 0.0106 0.0060 'International Tables Vol C Tables 4.2.6.8 and 6.1.1.4'
Cl Cl 0.1484 0.1585 'International Tables Vol C Tables 4.2.6.8 and 6.1.1.4'

loop_
_geom_angle_atom_site_label_1
_geom_angle_atom_site_label_2
_geom_angle_atom_site_label_3
_geom_angle
_geom_angle_site_symmetry_1
_geom_angle_site_symmetry_3
_geom_angle_publ_flag
C2 O1 C16 119.07(19) . . ?
C1 N1 C2 111.4(2) . . ?
C1 N2 C3 112.36(19) . . ?
C2 N3 C3 114.12(19) . . ?
C3 N4 C4 121.89(19) . . ?
C3 N4 C10 120.78(18) . . ?
C4 N4 C10 117.33(18) . . ?
C20 N5 C22 116.9(3) . . ?
C23 N6 C27 116.5(3) . . ?
N1 C1 N2 130.0(2) . . ?
N1 C1 Cl1 114.94(18) . . ?
N2 C1 Cl1 115.02(18) . . ?
N3 C2 O1 120.12(19) . . ?
N3 C2 N1 127.4(2) . . ?
O1 C2 N1 112.5(2) . . ?
N3 C3 N4 118.49(19) . . ?
N3 C3 N2 124.6(2) . . ?
N4 C3 N2 116.9(2) . . ?
C9 C4 C5 119.3(2) . . ?
C9 C4 N4 119.4(2) . . ?
C5 C4 N4 121.3(2) . . ?
C6 C5 C4 119.5(3) . . ?
C6 C5 H5 120.3 . . ?
C4 C5 H5 120.3 . . ?
C5 C6 C7 121.0(3) . . ?
C5 C6 H6 119.5 . . ?
C7 C6 H6 119.5 . . ?
C8 C7 C6 119.2(3) . . ?
C8 C7 H7 120.4 . . ?
C6 C7 H7 120.4 . . ?
C9 C8 C7 120.6(3) . . ?
C9 C8 H8 119.7 . . ?
C7 C8 H8 119.7 . . ?
C8 C9 C4 120.4(3) . . ?
C8 C9 H9 119.8 . . ?
C4 C9 H9 119.8 . . ?
C15 C10 C11 120.7(2) . . ?
C15 C10 N4 119.5(2) . . ?
C11 C10 N4 119.8(2) . . ?
C12 C11 C10 118.6(2) . . ?
C12 C11 H11 120.7 . . ?
C10 C11 H11 120.7 . . ?
C13 C12 C11 120.6(3) . . ?
C13 C12 H12 119.7 . . ?
C11 C12 H12 119.7 . . ?
C14 C13 C12 120.2(3) . . ?
C14 C13 H13 119.9 . . ?
C12 C13 H13 119.9 . . ?
C13 C14 C15 120.5(3) . . ?
C13 C14 H14 119.7 . . ?
C15 C14 H14 119.7 . . ?
C10 C15 C14 119.4(2) . . ?
C10 C15 H15 120.3 . . ?
C14 C15 H15 120.3 . . ?
O1 C16 C17 108.4(2) . . ?
O1 C16 H16A 110.0 . . ?
C17 C16 H16A 110.0 . . ?
O1 C16 H16B 110.0 . . ?
C17 C16 H16B 110.0 . . ?
H16A C16 H16B 108.4 . . ?
C16 C17 C18 114.4(3) . . ?
C16 C17 H17A 108.6 . . ?
C18 C17 H17A 108.6 . . ?
C16 C17 H17B 108.6 . . ?
C18 C17 H17B 108.6 . . ?
H17A C17 H17B 107.6 . . ?
C21 C18 C19 117.7(3) . . ?
C21 C18 C17 120.9(3) . . ?
C19 C18 C17 121.2(3) . . ?
C18 C19 C20 118.3(3) . . ?
C18 C19 H19 120.9 . . ?
C20 C19 H19 120.9 . . ?
N5 C20 C19 124.8(4) . . ?
N5 C20 H20 117.6 . . ?
C19 C20 H20 117.6 . . ?
C18 C21 C22 119.8(3) . . ?
C18 C21 H21 120.1 . . ?
C22 C21 H21 120.1 . . ?
N5 C22 C21 122.4(3) . . ?
N5 C22 C23 116.6(3) . . ?
C21 C22 C23 121.0(3) . . ?
N6 C23 C24 122.5(3) . . ?
N6 C23 C22 116.9(2) . . ?
C24 C23 C22 120.6(3) . . ?
C25 C24 C23 120.4(4) . . ?
C25 C24 H24 119.8 . . ?
C23 C24 H24 119.8 . . ?
C24 C25 C26 117.5(3) . . ?
C24 C25 C28 120.9(4) . . ?
C26 C25 C28 121.6(4) . . ?
C27 C26 C25 118.3(4) . . ?
C27 C26 H26 120.8 . . ?
C25 C26 H26 120.8 . . ?
N6 C27 C26 124.6(4) . . ?
N6 C27 H27 117.7 . . ?
C26 C27 H27 117.7 . . ?
C25 C28 H28A 109.5 . . ?
C25 C28 H28B 109.5 . . ?
H28A C28 H28B 109.5 . . ?
C25 C28 H28C 109.5 . . ?
H28A C28 H28C 109.5 . . ?
H28B C28 H28C 109.5 . . ?

loop_
_geom_bond_atom_site_label_1
_geom_bond_atom_site_label_2
_geom_bond_distance
_geom_bond_site_symmetry_2
_geom_bond_publ_flag
Cl1 C1 1.729(2) . ?
O1 C2 1.334(3) . ?
O1 C16 1.448(3) . ?
N1 C1 1.309(3) . ?
N1 C2 1.344(3) . ?
N2 C1 1.315(3) . ?
N2 C3 1.358(3) . ?
N3 C2 1.315(3) . ?
N3 C3 1.345(3) . ?
N4 C3 1.350(3) . ?
N4 C4 1.432(3) . ?
N4 C10 1.443(3) . ?
N5 C20 1.313(5) . ?
N5 C22 1.341(4) . ?
N6 C23 1.325(4) . ?
N6 C27 1.338(5) . ?
C4 C9 1.379(3) . ?
C4 C5 1.382(4) . ?
C5 C6 1.372(4) . ?
C5 H5 0.9300 . ?
C6 C7 1.372(5) . ?
C6 H6 0.9300 . ?
C7 C8 1.368(4) . ?
C7 H7 0.9300 . ?
C8 C9 1.365(4) . ?
C8 H8 0.9300 . ?
C9 H9 0.9300 . ?
C10 C15 1.370(3) . ?
C10 C11 1.387(3) . ?
C11 C12 1.386(3) . ?
C11 H11 0.9300 . ?
C12 C13 1.366(4) . ?
C12 H12 0.9300 . ?
C13 C14 1.360(4) . ?
C13 H13 0.9300 . ?
C14 C15 1.384(4) . ?
C14 H14 0.9300 . ?
C15 H15 0.9300 . ?
C16 C17 1.488(4) . ?
C16 H16A 0.9700 . ?
C16 H16B 0.9700 . ?
C17 C18 1.515(4) . ?
C17 H17A 0.9700 . ?
C17 H17B 0.9700 . ?
C18 C21 1.378(4) . ?
C18 C19 1.383(5) . ?
C19 C20 1.388(5) . ?
C19 H19 0.9300 . ?
C20 H20 0.9300 . ?
C21 C22 1.392(4) . ?
C21 H21 0.9300 . ?
C22 C23 1.482(4) . ?
C23 C24 1.384(4) . ?
C24 C25 1.371(5) . ?
C24 H24 0.9300 . ?
C25 C26 1.380(6) . ?
C25 C28 1.525(5) . ?
C26 C27 1.374(5) . ?
C26 H26 0.9300 . ?
C27 H27 0.9300 . ?
C28 H28A 0.9600 . ?
C28 H28B 0.9600 . ?
C28 H28C 0.9600 . ?

loop_
_cod_related_entry_id
_cod_related_entry_database
_cod_related_entry_code
1 ChemSpider 30652595
